data_4074045
loop_
_publ_author_name
'Calitree, Brandon'
'Donnelly, David J.'
'Holt, Jason J.'
'Gannon, Michael K.'
'Nygren, Cara L.'
'Sukumaran, Dinesh K.'
'Autschbach, Jochen'
'Detty, Michael R.'

_publ_section_title
;
 Tellurium Analogues of Rosamine and Rhodamine Dyes:&#x00A0; Synthesis,
 Structure,125Te NMR, and Heteroatom Contributions to Excitation Energies
;
_journal_issue 25
_journal_name_full Organometallics
_journal_page_first 6248
_journal_paper_doi 10.1021/om700846m
_journal_volume 26
_journal_year 2007
_chemical_formula_moiety 'C23 H23 N2 Te, F6 P'
_chemical_formula_sum 'C23 H23 F6 N2 P Te'
_chemical_formula_weight 600.00
_chemical_name_systematic
;

 ?

;
_space_group_IT_number 2
_symmetry_cell_setting triclinic
_symmetry_space_group_name_Hall '-P 1'
_symmetry_space_group_name_H-M 'P -1'
_atom_sites_solution_hydrogens difmap
_atom_sites_solution_primary direct
_atom_sites_solution_secondary difmap
_audit_creation_method SHELXL-97
_cell_angle_alpha 72.825(4)
_cell_angle_beta 84.065(4)
_cell_angle_gamma 81.242(4)
_cell_formula_units_Z 2
_cell_length_a 8.7303(16)
_cell_length_b 10.811(2)
_cell_length_c 12.557(2)
_cell_measurement_reflns_used 5813
_cell_measurement_temperature 90(2)
_cell_measurement_theta_max 30.45
_cell_measurement_theta_min 2.22
_cell_volume 1117.0(3)
_computing_cell_refinement 'APEX2 (Bruker, 2004)'
_computing_data_collection 'APEX2 (Bruker, 2004)'
_computing_data_reduction 'SAINT-Plus (Bruker, 2004)'
_computing_molecular_graphics 'Bruker SHELXTL'
_computing_publication_material 'Bruker SHELXTL'
_computing_structure_refinement 'SHELXL-97 (Sheldrick, 1997)'
_computing_structure_solution 'SHELXS-97 (Sheldrick, 1990)'
_diffrn_ambient_temperature 90(2)
_diffrn_measured_fraction_theta_full 0.997
_diffrn_measured_fraction_theta_max 0.997
_diffrn_measurement_device_type 'Bruker SMART APEX2'
_diffrn_measurement_method 'omega scan'
_diffrn_radiation_monochromator graphite
_diffrn_radiation_source 'rotating anode'
_diffrn_radiation_type MoK\a
_diffrn_radiation_wavelength 0.71073
_diffrn_reflns_av_R_equivalents 0.0368
_diffrn_reflns_av_sigmaI/netI 0.0493
_diffrn_reflns_limit_h_max 10
_diffrn_reflns_limit_h_min -10
_diffrn_reflns_limit_k_max 13
_diffrn_reflns_limit_k_min -13
_diffrn_reflns_limit_l_max 10
_diffrn_reflns_limit_l_min -15
_diffrn_reflns_number 11943
_diffrn_reflns_theta_full 26.37
_diffrn_reflns_theta_max 26.37
_diffrn_reflns_theta_min 1.70
_diffrn_standards_decay_% 'not measured'
_diffrn_standards_interval_count 0
_diffrn_standards_number 'not measured'
_exptl_absorpt_coefficient_mu 1.468
_exptl_absorpt_correction_T_max 0.8552
_exptl_absorpt_correction_T_min 0.7384
_exptl_absorpt_correction_type multi-scan
_exptl_absorpt_process_details '(SADABS v2.10; Sheldrick, 1996)'
_exptl_crystal_colour green
_exptl_crystal_density_diffrn 1.784
_exptl_crystal_density_meas ?
_exptl_crystal_density_method 'not measured'
_exptl_crystal_description plate
_exptl_crystal_F_000 592
_exptl_crystal_size_max 0.22
_exptl_crystal_size_mid 0.19
_exptl_crystal_size_min 0.11
_refine_diff_density_max 1.218
_refine_diff_density_min -1.542
_refine_diff_density_rms 0.132
_refine_ls_extinction_method none
_refine_ls_goodness_of_fit_ref 1.042
_refine_ls_hydrogen_treatment constr
_refine_ls_matrix_type full
_refine_ls_number_parameters 302
_refine_ls_number_reflns 4558
_refine_ls_number_restraints 0
_refine_ls_restrained_S_all 1.042
_refine_ls_R_factor_all 0.0593
_refine_ls_R_factor_gt 0.0360
_refine_ls_shift/su_max 0.001
_refine_ls_shift/su_mean 0.000
_refine_ls_structure_factor_coef Fsqd
_refine_ls_weighting_details 'calc w=1/[\s^2^(Fo^2^)+(0.0309P)^2^+4.2008P] where P=(Fo^2^+2Fc^2^)/3'
_refine_ls_weighting_scheme calc
_refine_ls_wR_factor_gt 0.0787
_refine_ls_wR_factor_ref 0.0918
_reflns_number_gt 3646
_reflns_number_total 4558
_reflns_threshold_expression >2sigma(I)
_cod_data_source_file om700846m-file003.cif
_cod_data_source_block II-DJD-225
_cod_depositor_comments
;
The following automatic conversions were performed:

'_symmetry_cell_setting' value 'Triclinic' changed to 'triclinic'
according to /home/saulius/struct/CIF-dictionaries/cif_core.dic
dictionary named 'cif_core.dic' version 2.4.1 from 2010-06-29.

Automatic conversion script
Id: cif_fix_values 1715 2011-07-08 13:25:40Z adriana 

The following automatic conversions were performed:

'_exptl_crystal_density_meas' value 'not measured' was changed to '?'
- the value is perceived as not measured.

Automatic conversion script
Id: cif_fix_values 3008 2015-01-20 13:52:24Z robertas 
;
_cod_original_sg_symbol_H-M P-1
_cod_database_code 4074045

loop_
_symmetry_equiv_pos_as_xyz
'x, y, z'
'-x, -y, -z'

loop_
_atom_site_label
_atom_site_type_symbol
_atom_site_fract_x
_atom_site_fract_y
_atom_site_fract_z
_atom_site_U_iso_or_equiv
_atom_site_adp_type
_atom_site_occupancy
_atom_site_symmetry_multiplicity
_atom_site_calc_flag
_atom_site_refinement_flags
C1 C 0.7660(5) 0.5068(4) 0.4852(3) 0.0153(9) Uani 1 1 d .
C2 C 0.7018(5) 0.4131(4) 0.5709(3) 0.0158(9) Uani 1 1 d .
H2 H 0.7163 0.3252 0.5680 0.019 Uiso 1 1 calc R
C3 C 0.6151(5) 0.4442(4) 0.6630(4) 0.0184(9) Uani 1 1 d .
C4 C 0.5943(5) 0.5769(4) 0.6628(4) 0.0204(10) Uani 1 1 d .
H4 H 0.5352 0.6019 0.7227 0.025 Uiso 1 1 calc R
C5 C 0.6574(5) 0.6679(4) 0.5789(4) 0.0183(9) Uani 1 1 d .
H5 H 0.6407 0.7557 0.5822 0.022 Uiso 1 1 calc R
C6 C 0.7480(5) 0.6403(4) 0.4851(3) 0.0149(8) Uani 1 1 d .
C7 C 0.8163(5) 0.7433(4) 0.4033(3) 0.0151(9) Uani 1 1 d .
C8 C 0.7759(5) 0.8773(4) 0.4184(3) 0.0144(8) Uani 1 1 d .
C9 C 0.8300(5) 0.9107(4) 0.5046(4) 0.0180(9) Uani 1 1 d .
H9 H 0.8967 0.8484 0.5554 0.022 Uiso 1 1 calc R
C10 C 0.7875(5) 1.0342(4) 0.5172(4) 0.0206(9) Uani 1 1 d .
H10 H 0.8259 1.0566 0.5763 0.025 Uiso 1 1 calc R
C11 C 0.6892(5) 1.1259(4) 0.4444(4) 0.0194(9) Uani 1 1 d .
H11 H 0.6598 1.2106 0.4537 0.023 Uiso 1 1 calc R
C12 C 0.6344(5) 1.0936(4) 0.3583(4) 0.0190(9) Uani 1 1 d .
H12 H 0.5664 1.1557 0.3085 0.023 Uiso 1 1 calc R
C13 C 0.6787(5) 0.9702(4) 0.3447(4) 0.0176(9) Uani 1 1 d .
H13 H 0.6423 0.9488 0.2845 0.021 Uiso 1 1 calc R
C14 C 0.9164(5) 0.7335(4) 0.3093(3) 0.0151(8) Uani 1 1 d .
C15 C 0.9837(5) 0.8461(4) 0.2417(4) 0.0174(9) Uani 1 1 d .
H15 H 0.9613 0.9241 0.2638 0.021 Uiso 1 1 calc R
C16 C 1.0764(5) 0.8486(4) 0.1488(4) 0.0186(9) Uani 1 1 d .
H16 H 1.1185 0.9265 0.1090 0.022 Uiso 1 1 calc R
C17 C 1.1127(5) 0.7360(4) 0.1090(4) 0.0174(9) Uani 1 1 d .
C18 C 1.0518(5) 0.6213(4) 0.1745(3) 0.0174(9) Uani 1 1 d .
H18 H 1.0747 0.5438 0.1518 0.021 Uiso 1 1 calc R
C19 C 0.9604(5) 0.6206(4) 0.2701(4) 0.0158(9) Uani 1 1 d .
C20 C 0.5599(6) 0.2196(4) 0.7394(4) 0.0257(11) Uani 1 1 d .
H20A H 0.5215 0.2217 0.6682 0.038 Uiso 1 1 calc R
H20B H 0.4956 0.1701 0.8012 0.038 Uiso 1 1 calc R
H20C H 0.6677 0.1776 0.7440 0.038 Uiso 1 1 calc R
C21 C 0.4679(6) 0.3839(5) 0.8434(4) 0.0260(11) Uani 1 1 d .
H21A H 0.5288 0.4345 0.8724 0.039 Uiso 1 1 calc R
H21B H 0.4501 0.3031 0.9014 0.039 Uiso 1 1 calc R
H21C H 0.3679 0.4355 0.8214 0.039 Uiso 1 1 calc R
C22 C 1.2259(6) 0.6308(5) -0.0339(4) 0.0247(10) Uani 1 1 d .
H22A H 1.2547 0.5492 0.0239 0.037 Uiso 1 1 calc R
H22B H 1.3095 0.6448 -0.0929 0.037 Uiso 1 1 calc R
H22C H 1.1301 0.6254 -0.0657 0.037 Uiso 1 1 calc R
C23 C 1.2640(6) 0.8586(4) -0.0511(4) 0.0246(10) Uani 1 1 d .
H23A H 1.1794 0.9229 -0.0872 0.037 Uiso 1 1 calc R
H23B H 1.3407 0.8385 -0.1084 0.037 Uiso 1 1 calc R
H23C H 1.3137 0.8943 -0.0023 0.037 Uiso 1 1 calc R
F1 F 0.1521(4) 0.2931(3) 0.2149(2) 0.0353(7) Uani 1 1 d .
F2 F 0.3841(3) 0.2876(3) 0.1176(2) 0.0306(7) Uani 1 1 d .
F3 F 0.3067(4) 0.1013(3) 0.2327(3) 0.0415(8) Uani 1 1 d .
F4 F 0.3170(4) 0.1349(3) 0.0467(3) 0.0390(8) Uani 1 1 d .
F5 F 0.0844(3) 0.1411(3) 0.1445(3) 0.0366(7) Uani 1 1 d .
F6 F 0.1636(4) 0.3267(3) 0.0292(2) 0.0350(7) Uani 1 1 d .
N1 N 0.5526(4) 0.3521(4) 0.7466(3) 0.0201(8) Uani 1 1 d .
N2 N 1.2014(4) 0.7392(4) 0.0151(3) 0.0197(8) Uani 1 1 d .
P1 P 0.23418(14) 0.21354(11) 0.13108(10) 0.0194(3) Uani 1 1 d .
Te1 Te 0.88689(4) 0.44158(3) 0.35743(2) 0.01808(10) Uani 1 1 d .

loop_
_atom_site_aniso_label
_atom_site_aniso_U_11
_atom_site_aniso_U_22
_atom_site_aniso_U_33
_atom_site_aniso_U_23
_atom_site_aniso_U_13
_atom_site_aniso_U_12
C1 0.013(2) 0.014(2) 0.016(2) -0.0008(16) -0.0028(16) -0.0011(17)
C2 0.017(2) 0.009(2) 0.020(2) -0.0020(16) -0.0022(17) -0.0025(17)
C3 0.017(2) 0.017(2) 0.020(2) -0.0019(18) -0.0033(17) -0.0045(18)
C4 0.021(2) 0.015(2) 0.024(2) -0.0043(18) 0.0044(19) -0.0033(18)
C5 0.015(2) 0.013(2) 0.026(2) -0.0045(18) 0.0015(18) -0.0014(17)
C6 0.012(2) 0.010(2) 0.021(2) -0.0010(16) -0.0007(16) -0.0021(16)
C7 0.014(2) 0.012(2) 0.019(2) -0.0015(17) -0.0030(16) -0.0021(16)
C8 0.012(2) 0.010(2) 0.019(2) -0.0011(16) 0.0067(16) -0.0042(16)
C9 0.019(2) 0.014(2) 0.018(2) 0.0004(17) 0.0010(17) -0.0023(17)
C10 0.017(2) 0.021(2) 0.023(2) -0.0060(19) 0.0027(18) -0.0059(18)
C11 0.017(2) 0.010(2) 0.030(2) -0.0071(18) 0.0052(18) -0.0027(17)
C12 0.016(2) 0.013(2) 0.025(2) -0.0013(17) 0.0009(18) -0.0007(17)
C13 0.017(2) 0.014(2) 0.021(2) -0.0022(17) 0.0009(17) -0.0065(17)
C14 0.014(2) 0.011(2) 0.018(2) -0.0015(16) -0.0034(16) 0.0000(16)
C15 0.018(2) 0.008(2) 0.023(2) 0.0002(17) 0.0014(18) -0.0018(17)
C16 0.017(2) 0.011(2) 0.025(2) -0.0005(17) 0.0013(18) -0.0040(17)
C17 0.014(2) 0.016(2) 0.019(2) -0.0011(17) -0.0016(17) 0.0022(17)
C18 0.018(2) 0.011(2) 0.021(2) -0.0014(17) 0.0007(17) -0.0014(17)
C19 0.013(2) 0.011(2) 0.021(2) -0.0001(17) -0.0026(17) -0.0017(16)
C20 0.033(3) 0.019(2) 0.024(2) -0.0002(19) -0.001(2) -0.013(2)
C21 0.025(3) 0.023(3) 0.022(2) 0.0033(19) 0.0048(19) -0.003(2)
C22 0.026(3) 0.024(3) 0.022(2) -0.0044(19) 0.0073(19) -0.006(2)
C23 0.027(3) 0.016(2) 0.024(2) 0.0013(19) 0.008(2) -0.0019(19)
F1 0.0371(17) 0.0306(17) 0.0402(17) -0.0164(14) 0.0134(14) -0.0084(14)
F2 0.0226(15) 0.0301(16) 0.0395(16) -0.0092(13) 0.0032(12) -0.0095(12)
F3 0.0433(19) 0.0285(17) 0.0364(17) 0.0116(13) -0.0042(14) 0.0052(14)
F4 0.047(2) 0.0297(17) 0.0422(18) -0.0175(14) 0.0144(15) -0.0100(15)
F5 0.0300(16) 0.0208(15) 0.058(2) -0.0063(14) 0.0044(14) -0.0142(13)
F6 0.0369(17) 0.0243(16) 0.0360(17) 0.0080(13) -0.0115(14) -0.0068(13)
N1 0.022(2) 0.017(2) 0.0177(18) 0.0022(15) 0.0018(15) -0.0064(16)
N2 0.0191(19) 0.0134(18) 0.0224(19) -0.0011(15) 0.0037(15) -0.0004(15)
P1 0.0210(6) 0.0126(5) 0.0216(6) -0.0010(5) 0.0017(5) -0.0028(5)
Te1 0.02098(16) 0.00963(14) 0.02100(15) -0.00142(10) 0.00271(11) -0.00252(10)

loop_
_atom_type_symbol
_atom_type_description
_atom_type_scat_dispersion_real
_atom_type_scat_dispersion_imag
_atom_type_scat_source
C C 0.0033 0.0016 'International Tables Vol C Tables 4.2.6.8 and 6.1.1.4'
H H 0.0000 0.0000 'International Tables Vol C Tables 4.2.6.8 and 6.1.1.4'
N N 0.0061 0.0033 'International Tables Vol C Tables 4.2.6.8 and 6.1.1.4'
F F 0.0171 0.0103 'International Tables Vol C Tables 4.2.6.8 and 6.1.1.4'
P P 0.1023 0.0942 'International Tables Vol C Tables 4.2.6.8 and 6.1.1.4'
Te Te -0.5308 1.6751 'International Tables Vol C Tables 4.2.6.8 and 6.1.1.4'

loop_
_geom_angle_atom_site_label_1
_geom_angle_atom_site_label_2
_geom_angle_atom_site_label_3
_geom_angle
C2 C1 C6 121.6(4)
C2 C1 Te1 115.8(3)
C6 C1 Te1 122.6(3)
C1 C2 C3 121.8(4)
C1 C2 H2 119.1
C3 C2 H2 119.1
N1 C3 C4 121.4(4)
N1 C3 C2 121.5(4)
C4 C3 C2 117.0(4)
C5 C4 C3 120.9(4)
C5 C4 H4 119.6
C3 C4 H4 119.6
C4 C5 C6 123.9(4)
C4 C5 H5 118.1
C6 C5 H5 118.1
C5 C6 C7 119.3(4)
C5 C6 C1 114.8(4)
C7 C6 C1 125.8(4)
C14 C7 C6 127.5(4)
C14 C7 C8 116.2(4)
C6 C7 C8 116.3(4)
C9 C8 C13 118.9(4)
C9 C8 C7 122.0(4)
C13 C8 C7 119.1(4)
C10 C9 C8 120.3(4)
C10 C9 H9 119.9
C8 C9 H9 119.9
C9 C10 C11 120.6(4)
C9 C10 H10 119.7
C11 C10 H10 119.7
C12 C11 C10 119.6(4)
C12 C11 H11 120.2
C10 C11 H11 120.2
C11 C12 C13 119.9(4)
C11 C12 H12 120.1
C13 C12 H12 120.1
C12 C13 C8 120.7(4)
C12 C13 H13 119.6
C8 C13 H13 119.6
C7 C14 C19 127.3(4)
C7 C14 C15 119.4(4)
C19 C14 C15 113.4(4)
C16 C15 C14 124.2(4)
C16 C15 H15 117.9
C14 C15 H15 117.9
C15 C16 C17 121.1(4)
C15 C16 H16 119.4
C17 C16 H16 119.4
N2 C17 C18 122.0(4)
N2 C17 C16 121.3(4)
C18 C17 C16 116.8(4)
C19 C18 C17 120.9(4)
C19 C18 H18 119.5
C17 C18 H18 119.5
C18 C19 C14 123.5(4)
C18 C19 Te1 115.4(3)
C14 C19 Te1 121.1(3)
N1 C20 H20A 109.5
N1 C20 H20B 109.5
H20A C20 H20B 109.5
N1 C20 H20C 109.5
H20A C20 H20C 109.5
H20B C20 H20C 109.5
N1 C21 H21A 109.5
N1 C21 H21B 109.5
H21A C21 H21B 109.5
N1 C21 H21C 109.5
H21A C21 H21C 109.5
H21B C21 H21C 109.5
N2 C22 H22A 109.5
N2 C22 H22B 109.5
H22A C22 H22B 109.5
N2 C22 H22C 109.5
H22A C22 H22C 109.5
H22B C22 H22C 109.5
N2 C23 H23A 109.5
N2 C23 H23B 109.5
H23A C23 H23B 109.5
N2 C23 H23C 109.5
H23A C23 H23C 109.5
H23B C23 H23C 109.5
C3 N1 C20 120.7(4)
C3 N1 C21 121.3(4)
C20 N1 C21 117.9(4)
C17 N2 C22 122.3(4)
C17 N2 C23 121.2(4)
C22 N2 C23 116.1(4)
F6 P1 F3 179.24(18)
F6 P1 F5 90.44(16)
F3 P1 F5 90.32(17)
F6 P1 F4 90.13(18)
F3 P1 F4 89.85(18)
F5 P1 F4 90.38(17)
F6 P1 F1 89.63(18)
F3 P1 F1 90.39(18)
F5 P1 F1 90.01(17)
F4 P1 F1 179.54(18)
F6 P1 F2 89.26(16)
F3 P1 F2 89.97(17)
F5 P1 F2 179.51(18)
F4 P1 F2 90.02(16)
F1 P1 F2 89.59(16)
C1 Te1 C19 95.33(17)

loop_
_geom_bond_atom_site_label_1
_geom_bond_atom_site_label_2
_geom_bond_distance
C1 C2 1.380(6)
C1 C6 1.428(6)
C1 Te1 2.067(4)
C2 C3 1.411(6)
C2 H2 0.9500
C3 N1 1.349(5)
C3 C4 1.418(6)
C4 C5 1.347(6)
C4 H4 0.9500
C5 C6 1.430(6)
C5 H5 0.9500
C6 C7 1.431(6)
C7 C14 1.415(6)
C7 C8 1.501(6)
C8 C9 1.384(6)
C8 C13 1.393(6)
C9 C10 1.381(6)
C9 H9 0.9500
C10 C11 1.387(6)
C10 H10 0.9500
C11 C12 1.378(6)
C11 H11 0.9500
C12 C13 1.386(6)
C12 H12 0.9500
C13 H13 0.9500
C14 C19 1.433(6)
C14 C15 1.433(6)
C15 C16 1.345(6)
C15 H15 0.9500
C16 C17 1.428(6)
C16 H16 0.9500
C17 N2 1.337(6)
C17 C18 1.416(6)
C18 C19 1.369(6)
C18 H18 0.9500
C19 Te1 2.083(4)
C20 N1 1.453(6)
C20 H20A 0.9800
C20 H20B 0.9800
C20 H20C 0.9800
C21 N1 1.458(6)
C21 H21A 0.9800
C21 H21B 0.9800
C21 H21C 0.9800
C22 N2 1.457(6)
C22 H22A 0.9800
C22 H22B 0.9800
C22 H22C 0.9800
C23 N2 1.464(5)
C23 H23A 0.9800
C23 H23B 0.9800
C23 H23C 0.9800
F1 P1 1.597(3)
F2 P1 1.605(3)
F3 P1 1.588(3)
F4 P1 1.598(3)
F5 P1 1.594(3)
F6 P1 1.588(3)

loop_
_geom_torsion_atom_site_label_1
_geom_torsion_atom_site_label_2
_geom_torsion_atom_site_label_3
_geom_torsion_atom_site_label_4
_geom_torsion
C6 C1 C2 C3 0.0(6)
Te1 C1 C2 C3 -179.4(3)
C1 C2 C3 N1 -180.0(4)
C1 C2 C3 C4 1.0(6)
N1 C3 C4 C5 179.9(4)
C2 C3 C4 C5 -1.0(7)
C3 C4 C5 C6 0.1(7)
C4 C5 C6 C7 -176.9(4)
C4 C5 C6 C1 0.9(6)
C2 C1 C6 C5 -0.9(6)
Te1 C1 C6 C5 178.4(3)
C2 C1 C6 C7 176.7(4)
Te1 C1 C6 C7 -4.0(6)
C5 C6 C7 C14 175.9(4)
C1 C6 C7 C14 -1.6(7)
C5 C6 C7 C8 -4.7(6)
C1 C6 C7 C8 177.8(4)
C14 C7 C8 C9 -110.6(5)
C6 C7 C8 C9 69.9(5)
C14 C7 C8 C13 70.7(5)
C6 C7 C8 C13 -108.9(4)
C13 C8 C9 C10 0.2(6)
C7 C8 C9 C10 -178.5(4)
C8 C9 C10 C11 0.5(6)
C9 C10 C11 C12 -0.4(6)
C10 C11 C12 C13 -0.5(6)
C11 C12 C13 C8 1.2(6)
C9 C8 C13 C12 -1.1(6)
C7 C8 C13 C12 177.7(4)
C6 C7 C14 C19 6.0(7)
C8 C7 C14 C19 -173.5(4)
C6 C7 C14 C15 -174.8(4)
C8 C7 C14 C15 5.7(6)
C7 C14 C15 C16 -177.9(4)
C19 C14 C15 C16 1.4(6)
C14 C15 C16 C17 1.3(7)
C15 C16 C17 N2 178.2(4)
C15 C16 C17 C18 -2.6(6)
N2 C17 C18 C19 -179.6(4)
C16 C17 C18 C19 1.1(6)
C17 C18 C19 C14 1.7(7)
C17 C18 C19 Te1 -178.4(3)
C7 C14 C19 C18 176.3(4)
C15 C14 C19 C18 -2.9(6)
C7 C14 C19 Te1 -3.6(6)
C15 C14 C19 Te1 177.2(3)
C4 C3 N1 C20 173.0(4)
C2 C3 N1 C20 -6.0(6)
C4 C3 N1 C21 -3.3(6)
C2 C3 N1 C21 177.8(4)
C18 C17 N2 C22 7.8(6)
C16 C17 N2 C22 -173.0(4)
C18 C17 N2 C23 -179.7(4)
C16 C17 N2 C23 -0.5(6)
C2 C1 Te1 C19 -176.1(3)
C6 C1 Te1 C19 4.5(4)
C18 C19 Te1 C1 179.0(3)
C14 C19 Te1 C1 -1.1(3)

loop_
_cod_related_entry_id
_cod_related_entry_database
_cod_related_entry_code
1 ChemSpider 21121453
